data_7122652
loop_
_publ_author_name
'Enachi, Andreea'
'Baabe, Dirk'
'Zaretzke, Marc-Kevin'
'Schweyen, Peter'
'Freytag, Matthias'
'Raeder, Jan'
'Walter, Marc D.'

_publ_section_title
;
 [(NHC)CoR<sub>2</sub>]: pre-catalysts for homogeneous olefin and alkyne
 hydrogenation.
;
_journal_issue 98
_journal_name_full 'Chemical communications (Cambridge, England)'
_journal_page_first 13798
_journal_page_last 13801
_journal_paper_doi 10.1039/c8cc08891h
_journal_volume 54
_journal_year 2018
_chemical_formula_moiety 'C31 H46 Co N2'
_chemical_formula_sum 'C31 H46 Co N2'
_chemical_formula_weight 505.63
_space_group_crystal_system monoclinic
_space_group_IT_number 14
_space_group_name_Hall '-P 2ybc'
_space_group_name_H-M_alt 'P 1 21/c 1'
_symmetry_space_group_name_Hall '-P 2ybc'
_symmetry_space_group_name_H-M 'P 1 21/c 1'
_atom_sites_solution_hydrogens geom
_atom_sites_solution_primary dual
_audit_creation_date 2018-07-27
_audit_creation_method
;
Olex2 1.2
(compiled May 18 2018 14:05:52 for OlexSys, GUI svn.r5506)
;
_audit_update_record
;
2018-08-25 deposited with the CCDC.
2018-11-19 downloaded from the CCDC.
;
_cell_angle_alpha 90
_cell_angle_beta 91.9300(10)
_cell_angle_gamma 90
_cell_formula_units_Z 4
_cell_length_a 11.88180(10)
_cell_length_b 20.27730(10)
_cell_length_c 11.91970(10)
_cell_measurement_reflns_used 42366
_cell_measurement_temperature 104(1)
_cell_measurement_theta_max 73.6250
_cell_measurement_theta_min 3.7200
_cell_volume 2870.19(4)
_computing_cell_refinement 'CrysAlisPro 1.171.38.43c (Rigaku OD, 2015)'
_computing_data_collection 'CrysAlisPro 1.171.38.43c (Rigaku OD, 2015)'
_computing_data_reduction 'CrysAlisPro 1.171.38.43c (Rigaku OD, 2015)'
_computing_molecular_graphics 'Olex2 (Dolomanov et al., 2009)'
_computing_publication_material 'Olex2 (Dolomanov et al., 2009)'
_computing_structure_refinement 'ShelXL (Sheldrick, 2015)'
_computing_structure_solution 'ShelXT (Sheldrick, 2015)'
_diffrn_ambient_environment N~2~
_diffrn_ambient_temperature 104(1)
_diffrn_detector 'CCD plate'
_diffrn_detector_area_resol_mean 10.3543
_diffrn_detector_type Atlas
_diffrn_measured_fraction_theta_full 1.000
_diffrn_measured_fraction_theta_max 0.999
_diffrn_measurement_details
;
List of Runs (angles in degrees, time in seconds):

  # Type    Start    End  Width  t~exp~   \w     \q     \k     \f   Frames
#--------------------------------------------------------------------------
  1  \w    -20.00  82.20   1.40    5.00    --   42.26 -99.00  30.00   73
  2  \w      2.00  97.20   1.40    5.00    --   42.26-125.00 -30.00   68
  3  \w    -30.00  69.40   1.40    5.00    --   42.26 -57.00 120.00   71
  4  \w     10.00 117.80   1.40    5.00    --   42.26  77.00-120.00   77
  5  \w     30.00  67.80   1.40   15.00    --  105.92 -30.00  30.00   27
  6  \w     24.00 108.00   1.40   15.00    --  105.92 -94.00 150.00   60
  7  \w     30.00  67.80   1.40   15.00    --  105.92 -30.00  60.00   27
  8  \w     24.00 108.00   1.40   15.00    --  105.92 -94.00 -60.00   60
  9  \w     33.00 119.80   1.40   15.00    --  105.92-125.00 -90.00   62
 10  \w     30.00  67.80   1.40   15.00    --  105.92 -30.00 150.00   27
 11  \w     30.00  67.80   1.40   15.00    --  105.92 -30.00 -60.00   27
 12  \w     24.00 108.00   1.40   15.00    --  105.92 -94.00  90.00   60
 13  \w     33.00  76.40   1.40   15.00    --  105.92 -45.00 -30.00   31
 14  \w     33.00  76.40   1.40   15.00    --  105.92 -45.00 -90.00   31
 15  \w     33.00  76.40   1.40   15.00    --  105.92 -45.00-150.00   31
 16  \w     30.00  67.80   1.40   15.00    --  105.92 -30.00   0.00   27
 17  \w     33.00  76.40   1.40   15.00    --  105.92 -45.00  60.00   31
 18  \w     30.00 136.40   1.40   15.00    --  105.92 -77.00-180.00   76
 19  \w     33.00 119.80   1.40   15.00    --  105.92-125.00  90.00   62
 20  \w     24.00 158.40   1.40   15.00    --  105.92 -15.00-180.00   96
 21  \w     30.00  67.80   1.40   15.00    --  105.92 -30.00-180.00   27
 22  \w     80.00 178.00   1.40   15.00    --  105.92  45.00-180.00   70
 23  \w     24.00 108.00   1.40   15.00    --  105.92 -94.00   0.00   60
 24  \w   -118.00 -10.20   1.40    5.00    --  -42.26 -77.00 -60.00   77
 25  \w   -118.00 -10.20   1.40    5.00    --  -42.26 -77.00  30.00   77
 26  \w     14.00 114.80   1.40    5.00    --   42.26  57.00  90.00   72
 27  \w     14.00 114.80   1.40    5.00    --   42.26  57.00-180.00   72
 28  \w     14.00 114.80   1.40    5.00    --   42.26  57.00   0.00   72
 29  \w     80.00 178.00   1.40   15.00    --  105.92  45.00-120.00   70
 30  \w     73.00 178.00   1.40   15.00    --  105.92  77.00  60.00   75
 31  \w     78.00 177.40   1.40   15.00    --  105.92  30.00 -30.00   71
 32  \w     73.00 178.00   1.40   15.00    --  105.92  77.00 -30.00   75
 33  \w     73.00 178.00   1.40   15.00    --  105.92  77.00 -90.00   75
 34  \w     77.00 176.40   1.40   15.00    --  105.92  61.00 -90.00   71
 35  \w     73.00 178.00   1.40   15.00    --  105.92  77.00-180.00   75
 36  \w     73.00 178.00   1.40   15.00    --  105.92  77.00 -60.00   75
 37  \w     73.00 178.00   1.40   15.00    --  105.92  77.00  30.00   75
 38  \w     73.00 178.00   1.40   15.00    --  105.92  77.00  90.00   75
 39  \w     77.00 176.40   1.40   15.00    --  105.92  61.00 120.00   71
 40  \w     77.00 176.40   1.40   15.00    --  105.92  61.00 150.00   71
 41  \w     77.00 176.40   1.40   15.00    --  105.92  61.00-120.00   71
 42  \w     73.00 178.00   1.40   15.00    --  105.92  77.00   0.00   75
 43  \w     53.00 177.60   1.40   15.00    --  105.92  15.00  90.00   89
 44  \w   -118.00 -10.20   1.40    5.00    --  -42.26 -77.00  90.00   77
 45  \w   -118.00 -10.20   1.40    5.00    --  -42.26 -77.00-150.00   77
 46  \w   -118.00 -10.20   1.40    5.00    --  -42.26 -77.00 120.00   77
 47  \w   -117.00 -19.00   1.40    5.00    --  -42.26 -37.00  30.00   70
 48  \w     18.00 116.00   1.40    5.00    --   42.26  37.00   0.00   70
 49  \w     73.00 178.00   1.40   15.00    --  105.92  77.00-120.00   75
 50  \w     77.00 176.40   1.40   15.00    --  105.92  61.00-150.00   71
 51  \w     77.00 176.40   1.40   15.00    --  105.92  61.00-180.00   71
 52  \w     77.00 176.40   1.40   15.00    --  105.92  61.00 -30.00   71
 53  \w     80.00 178.00   1.40   15.00    --  105.92  45.00  90.00   70
 54  \w     77.00 176.40   1.40   15.00    --  105.92  61.00  90.00   71
 55  \w     77.00 176.40   1.40   15.00    --  105.92  61.00  30.00   71
 56  \w     77.00 176.40   1.40   15.00    --  105.92  61.00 -60.00   71
 57  \w     77.00 176.40   1.40   15.00    --  105.92  61.00   0.00   71
 58  \w     80.00 178.00   1.40   15.00    --  105.92  45.00 -90.00   70
 59  \w     73.00 178.00   1.40   15.00    --  105.92  77.00 120.00   75
 60  \w     73.00 178.00   1.40   15.00    --  105.92  77.00-150.00   75
 61  \w     80.00 178.00   1.40   15.00    --  105.92  45.00 -60.00   70
 62  \w     73.00 178.00   1.40   15.00    --  105.92  77.00 150.00   75
 63  \w     77.00 117.60   1.40   15.00    --  105.92  61.00  60.00   29
;
_diffrn_measurement_device 'four-circle diffractometer'
_diffrn_measurement_device_type 'Xcalibur, Atlas, Nova'
_diffrn_measurement_method '\w scans'
_diffrn_orient_matrix_type 'CrysAlisPro convention (1999,Acta A55,543-557)'
_diffrn_orient_matrix_UB_11 0.0143793000
_diffrn_orient_matrix_UB_12 -0.0503176000
_diffrn_orient_matrix_UB_13 -0.0953119000
_diffrn_orient_matrix_UB_21 -0.1094256000
_diffrn_orient_matrix_UB_22 -0.0346999000
_diffrn_orient_matrix_UB_23 0.0328260000
_diffrn_orient_matrix_UB_31 -0.0682058000
_diffrn_orient_matrix_UB_32 0.0451127000
_diffrn_orient_matrix_UB_33 -0.0810130000
_diffrn_radiation_monochromator mirror
_diffrn_radiation_probe x-ray
_diffrn_radiation_type CuK\a
_diffrn_radiation_wavelength 1.54184
_diffrn_reflns_av_R_equivalents 0.0537
_diffrn_reflns_av_unetI/netI 0.0162
_diffrn_reflns_Laue_measured_fraction_full 1.000
_diffrn_reflns_Laue_measured_fraction_max 0.999
_diffrn_reflns_limit_h_max 14
_diffrn_reflns_limit_h_min -14
_diffrn_reflns_limit_k_max 25
_diffrn_reflns_limit_k_min -25
_diffrn_reflns_limit_l_max 14
_diffrn_reflns_limit_l_min -14
_diffrn_reflns_number 102370
_diffrn_reflns_point_group_measured_fraction_full 1.000
_diffrn_reflns_point_group_measured_fraction_max 0.999
_diffrn_reflns_theta_full 67.684
_diffrn_reflns_theta_max 73.808
_diffrn_reflns_theta_min 3.722
_diffrn_source 'micro-focus sealed X-ray tube'
_diffrn_source_type 'Nova (Cu) X-ray Source'
_exptl_absorpt_coefficient_mu 4.817
_exptl_absorpt_correction_T_max 1.00000
_exptl_absorpt_correction_T_min 0.34385
_exptl_absorpt_correction_type multi-scan
_exptl_absorpt_process_details
;
CrysAlisPro 1.171.38.43c (Rigaku Oxford Diffraction, 2015)
Empirical absorption correction using spherical harmonics,
 implemented in SCALE3 ABSPACK scaling algorithm.
;
_exptl_crystal_colour brown
_exptl_crystal_colour_primary brown
_exptl_crystal_density_diffrn 1.170
_exptl_crystal_description irregular
_exptl_crystal_F_000 1092
_exptl_crystal_size_max 0.23
_exptl_crystal_size_mid 0.22
_exptl_crystal_size_min 0.18
_refine_diff_density_max 0.184
_refine_diff_density_min -0.385
_refine_diff_density_rms 0.037
_refine_ls_extinction_method none
_refine_ls_goodness_of_fit_ref 1.057
_refine_ls_hydrogen_treatment constr
_refine_ls_matrix_type full
_refine_ls_number_parameters 394
_refine_ls_number_reflns 5806
_refine_ls_number_restraints 12
_refine_ls_restrained_S_all 1.075
_refine_ls_R_factor_all 0.0357
_refine_ls_R_factor_gt 0.0333
_refine_ls_shift/su_max 0.001
_refine_ls_shift/su_mean 0.000
_refine_ls_structure_factor_coef Fsqd
_refine_ls_weighting_details 'w=1/[\s^2^(Fo^2^)+(0.0420P)^2^+0.8067P] where P=(Fo^2^+2Fc^2^)/3'
_refine_ls_weighting_scheme calc
_refine_ls_wR_factor_gt 0.0817
_refine_ls_wR_factor_ref 0.0830
_reflns_Friedel_coverage 0.000
_reflns_number_gt 5472
_reflns_number_total 5806
_reflns_threshold_expression 'I > 2\s(I)'
_cod_data_source_file c8cc08891h2.cif
_cod_data_source_block ae52ra
_cod_depositor_comments 'Adding full bibliography for 7122642--7122652.cif.'
_cod_database_code 7122652
_shelx_shelxl_version_number 2018/3
_chemical_oxdiff_formula 'C31 H46 Co1 N2'
_chemical_oxdiff_usercomment 'hexane, -30degC'
_shelx_space_group_comment
;
The symmetry employed for this shelxl refinement is uniquely defined
by the following loop, which should always be used as a source of
symmetry information in preference to the above space-group names.
They are only intended as comments.
;
_reflns_odcompleteness_completeness 99.98
_reflns_odcompleteness_iscentric 1
_reflns_odcompleteness_theta 66.97
_olex2_refinement_description
;
1. Fixed Uiso
 At 1.2 times of:
  All C(H) groups, All C(H,H) groups
 At 1.5 times of:
  All C(H,H,H) groups
2. Restrained distances
 C4-C7 \\sim C4-C7A
 with sigma of 0.02
 C4-C6 \\sim C4-C6A
 with sigma of 0.02
 C4-C5 \\sim C4-C5A
 with sigma of 0.02
 C26-C31 \\sim C26-C31A
 with sigma of 0.02
 C26-C27A \\sim C26-C27
 with sigma of 0.02
 C31-C30 \\sim C31A-C30A
 with sigma of 0.02
 C27A-C28 \\sim C27-C28A
 with sigma of 0.02
 C30-C29 \\sim C30A-C29A
 with sigma of 0.02
 C29-C28 \\sim C29A-C28A
 with sigma of 0.02
 C26-C30 \\sim C26-C30A
 with sigma of 0.04
 C26-C28 \\sim C26-C28A
 with sigma of 0.04
 C31-C29 \\sim C31A-C29A
 with sigma of 0.04
 C27A-C29 \\sim C27-C29A
 with sigma of 0.04
 C30-C28 \\sim C30A-C28A
 with sigma of 0.04
3. Others
 Sof(C5A)=Sof(H5AA)=Sof(H5AB)=Sof(H5AC)=Sof(C6A)=Sof(H6AA)=Sof(H6AB)=Sof(H6AC)=
 Sof(C7A)=Sof(H7AA)=Sof(H7AB)=Sof(H7AC)=1-FVAR(1)
 Sof(C5)=Sof(H5A)=Sof(H5B)=Sof(H5C)=Sof(C6)=Sof(H6A)=Sof(H6B)=Sof(H6C)=Sof(C7)=
 Sof(H7A)=Sof(H7B)=Sof(H7C)=FVAR(1)
 Sof(C27)=Sof(H27)=Sof(C28A)=Sof(H28A)=Sof(C29A)=Sof(H29A)=Sof(C30A)=Sof(H30A)=
 Sof(C31A)=Sof(H31A)=1-FVAR(2)
 Sof(C28)=Sof(H28)=Sof(C29)=Sof(H29)=Sof(C30)=Sof(H30)=Sof(C31)=Sof(H31)=
 Sof(C27A)=Sof(H27A)=FVAR(2)
4.a Secondary CH2 refined with riding coordinates:
 C12(H12A,H12B), C22(H22A,H22B)
4.b Aromatic/amide H refined with riding coordinates:
 C2(H2), C3(H3), C17(H17), C18(H18), C19(H19), C20(H20), C21(H21), C27(H27),
 C28(H28), C29(H29), C30(H30), C31(H31), C27A(H27A), C28A(H28A), C29A(H29A),
 C30A(H30A), C31A(H31A)
4.c Idealised Me refined as rotating group:
 C9(H9A,H9B,H9C), C10(H10A,H10B,H10C), C11(H11A,H11B,H11C), C14(H14A,H14B,
 H14C), C15(H15A,H15B,H15C), C24(H24A,H24B,H24C), C25(H25A,H25B,H25C), C5(H5A,
 H5B,H5C), C6(H6A,H6B,H6C), C7(H7A,H7B,H7C), C5A(H5AA,H5AB,H5AC), C6A(H6AA,H6AB,
 H6AC), C7A(H7AA,H7AB,H7AC)
;
_olex2_submission_special_instructions 'No special instructions were received'
_oxdiff_exptl_absorpt_empirical_details
;
Empirical correction (ABSPACK) includes:
- Absorption correction using spherical harmonics
- Frame scaling
;
_oxdiff_exptl_absorpt_empirical_full_max 2.242
_oxdiff_exptl_absorpt_empirical_full_min 0.731

loop_
_space_group_symop_operation_xyz
'x, y, z'
'-x, y+1/2, -z+1/2'
'-x, -y, -z'
'x, -y-1/2, z-1/2'

loop_
_atom_site_label
_atom_site_type_symbol
_atom_site_fract_x
_atom_site_fract_y
_atom_site_fract_z
_atom_site_U_iso_or_equiv
_atom_site_adp_type
_atom_site_occupancy
_atom_site_site_symmetry_order
_atom_site_calc_flag
_atom_site_refinement_flags_posn
_atom_site_refinement_flags_occupancy
_atom_site_disorder_assembly
_atom_site_disorder_group
Co1 Co 0.71063(2) 0.61023(2) 0.32427(2) 0.02874(8) Uani 1 1 d . . . .
N1 N 0.70613(9) 0.47779(5) 0.44965(9) 0.0262(2) Uani 1 1 d . . . .
N2 N 0.78898(9) 0.55120(6) 0.55327(9) 0.0276(2) Uani 1 1 d . . . .
C1 C 0.74226(11) 0.54148(6) 0.44838(11) 0.0247(3) Uani 1 1 d . . . .
C2 C 0.72916(13) 0.44909(8) 0.55285(13) 0.0391(4) Uani 1 1 d . . . .
H2 H 0.711632 0.406223 0.573801 0.047 Uiso 1 1 calc R . . .
C3 C 0.78147(13) 0.49455(9) 0.61712(13) 0.0389(4) Uani 1 1 d . . . .
H3 H 0.807815 0.489060 0.690878 0.047 Uiso 1 1 calc R . . .
C4 C 0.64706(12) 0.44174(7) 0.35576(12) 0.0296(3) Uani 1 1 d D . . .
C8 C 0.85126(14) 0.61160(7) 0.59051(13) 0.0353(3) Uani 1 1 d . . . .
C9 C 0.97040(16) 0.60666(10) 0.5478(2) 0.0574(5) Uani 1 1 d . . . .
H9A H 1.005886 0.567521 0.577364 0.086 Uiso 1 1 calc GR . . .
H9B H 1.012956 0.644648 0.571876 0.086 Uiso 1 1 calc GR . . .
H9C H 0.967430 0.604688 0.467299 0.086 Uiso 1 1 calc GR . . .
C10 C 0.79317(18) 0.67229(8) 0.54232(17) 0.0536(5) Uani 1 1 d . . . .
H10A H 0.799423 0.672627 0.462236 0.080 Uiso 1 1 calc GR . . .
H10B H 0.828177 0.711127 0.573597 0.080 Uiso 1 1 calc GR . . .
H10C H 0.715108 0.671591 0.560591 0.080 Uiso 1 1 calc GR . . .
C11 C 0.8535(2) 0.61542(11) 0.71875(16) 0.0671(6) Uani 1 1 d . . . .
H11A H 0.778103 0.612127 0.744707 0.101 Uiso 1 1 calc GR . . .
H11B H 0.885810 0.656703 0.742602 0.101 Uiso 1 1 calc GR . . .
H11C H 0.898033 0.579816 0.749424 0.101 Uiso 1 1 calc GR . . .
C12 C 0.82318(14) 0.64779(7) 0.21524(12) 0.0349(3) Uani 1 1 d . . . .
H12A H 0.783494 0.681226 0.171199 0.042 Uiso 1 1 calc R . . .
H12B H 0.880518 0.670567 0.260257 0.042 Uiso 1 1 calc R . . .
C13 C 0.88564(13) 0.60386(7) 0.13143(13) 0.0313(3) Uani 1 1 d . . . .
C14 C 0.96789(13) 0.56014(8) 0.19984(15) 0.0404(4) Uani 1 1 d . . . .
H14A H 0.926308 0.530591 0.245820 0.061 Uiso 1 1 calc GR . . .
H14B H 1.015934 0.587342 0.246771 0.061 Uiso 1 1 calc GR . . .
H14C H 1.012904 0.535108 0.149755 0.061 Uiso 1 1 calc GR . . .
C15 C 0.95296(14) 0.64695(8) 0.04982(14) 0.0396(3) Uani 1 1 d . . . .
H15A H 0.995881 0.619008 0.002289 0.059 Uiso 1 1 calc GR . . .
H15B H 1.003010 0.675450 0.092127 0.059 Uiso 1 1 calc GR . . .
H15C H 0.901697 0.673090 0.004502 0.059 Uiso 1 1 calc GR . . .
C16 C 0.80442(11) 0.56278(7) 0.05762(11) 0.0276(3) Uani 1 1 d . . . .
C17 C 0.82993(14) 0.49980(9) 0.02128(18) 0.0498(5) Uani 1 1 d . . . .
H17 H 0.898041 0.480763 0.044397 0.060 Uiso 1 1 calc R . . .
C18 C 0.75615(16) 0.46429(10) -0.04900(19) 0.0575(5) Uani 1 1 d . . . .
H18 H 0.776239 0.422346 -0.072732 0.069 Uiso 1 1 calc R . . .
C19 C 0.65449(14) 0.49026(9) -0.08361(14) 0.0428(4) Uani 1 1 d . . . .
H19 H 0.604619 0.466126 -0.129250 0.051 Uiso 1 1 calc R . . .
C20 C 0.62797(14) 0.55279(9) -0.04933(14) 0.0412(4) Uani 1 1 d . . . .
H20 H 0.559463 0.571357 -0.072395 0.049 Uiso 1 1 calc R . . .
C21 C 0.70191(13) 0.58860(8) 0.01916(13) 0.0346(3) Uani 1 1 d . . . .
H21 H 0.682379 0.631174 0.040021 0.041 Uiso 1 1 calc R . . .
C22 C 0.54963(14) 0.64478(8) 0.33323(16) 0.0458(4) Uani 1 1 d . . . .
H22A H 0.501724 0.613650 0.292382 0.055 Uiso 1 1 calc R . . .
H22B H 0.529936 0.641781 0.411378 0.055 Uiso 1 1 calc R . . .
C23 C 0.51388(12) 0.71400(7) 0.29277(11) 0.0284(3) Uani 1 1 d . . . .
C24 C 0.52794(17) 0.71965(9) 0.16660(13) 0.0493(5) Uani 1 1 d . . . .
H24A H 0.606479 0.717426 0.150522 0.074 Uiso 1 1 calc GR . . .
H24B H 0.497581 0.760967 0.140479 0.074 Uiso 1 1 calc GR . . .
H24C H 0.488630 0.684100 0.129280 0.074 Uiso 1 1 calc GR . . .
C25 C 0.59073(13) 0.76506(8) 0.34928(16) 0.0434(4) Uani 1 1 d . . . .
H25A H 0.666695 0.758143 0.326926 0.065 Uiso 1 1 calc GR . . .
H25B H 0.587376 0.760754 0.429302 0.065 Uiso 1 1 calc GR . . .
H25C H 0.566571 0.808485 0.327240 0.065 Uiso 1 1 calc GR . . .
C26 C 0.38995(13) 0.72614(8) 0.31915(12) 0.0346(3) Uani 1 1 d D . . .
C5 C 0.6804(3) 0.37023(13) 0.3713(3) 0.0387(9) Uani 0.568(5) 1 d D P A 1
H5A H 0.761035 0.366783 0.375661 0.058 Uiso 0.568(5) 1 calc GR P A 1
H5B H 0.651507 0.344850 0.308750 0.058 Uiso 0.568(5) 1 calc GR P A 1
H5C H 0.649905 0.353696 0.439342 0.058 Uiso 0.568(5) 1 calc GR P A 1
C6 C 0.5204(2) 0.4515(2) 0.3765(2) 0.0316(7) Uani 0.568(5) 1 d D P A 1
H6A H 0.503586 0.434881 0.449535 0.047 Uiso 0.568(5) 1 calc GR P A 1
H6B H 0.476528 0.427983 0.320436 0.047 Uiso 0.568(5) 1 calc GR P A 1
H6C H 0.502299 0.497570 0.372532 0.047 Uiso 0.568(5) 1 calc GR P A 1
C7 C 0.6806(4) 0.46957(19) 0.2487(3) 0.0355(8) Uani 0.568(5) 1 d D P A 1
H7A H 0.656608 0.514722 0.243684 0.053 Uiso 0.568(5) 1 calc GR P A 1
H7B H 0.646094 0.444837 0.188069 0.053 Uiso 0.568(5) 1 calc GR P A 1
H7C H 0.760991 0.467427 0.244062 0.053 Uiso 0.568(5) 1 calc GR P A 1
C5A C 0.7280(5) 0.3859(2) 0.3096(4) 0.0512(15) Uani 0.432(5) 1 d D P A 2
H5AA H 0.794682 0.405998 0.281595 0.077 Uiso 0.432(5) 1 calc GR P A 2
H5AB H 0.689617 0.362166 0.250115 0.077 Uiso 0.432(5) 1 calc GR P A 2
H5AC H 0.748586 0.356042 0.369302 0.077 Uiso 0.432(5) 1 calc GR P A 2
C6A C 0.5363(4) 0.4105(3) 0.3840(4) 0.0504(15) Uani 0.432(5) 1 d D P A 2
H6AA H 0.549158 0.376591 0.439058 0.076 Uiso 0.432(5) 1 calc GR P A 2
H6AB H 0.501894 0.391671 0.317379 0.076 Uiso 0.432(5) 1 calc GR P A 2
H6AC H 0.487362 0.443489 0.413416 0.076 Uiso 0.432(5) 1 calc GR P A 2
C7A C 0.6242(5) 0.4874(2) 0.2512(3) 0.0362(10) Uani 0.432(5) 1 d D P A 2
H7AA H 0.567494 0.519277 0.268198 0.054 Uiso 0.432(5) 1 calc GR P A 2
H7AB H 0.598717 0.461121 0.188361 0.054 Uiso 0.432(5) 1 calc GR P A 2
H7AC H 0.692415 0.509807 0.233030 0.054 Uiso 0.432(5) 1 calc GR P A 2
C27 C 0.3539(5) 0.7490(4) 0.4107(4) 0.0317(12) Uani 0.430(14) 1 d D P B 3
H27 H 0.406046 0.760310 0.467382 0.038 Uiso 0.430(14) 1 calc R P B 3
C28 C 0.2404(3) 0.7578(5) 0.4298(3) 0.0499(15) Uani 0.570(14) 1 d D P B 3
H28 H 0.217868 0.780495 0.492973 0.060 Uiso 0.570(14) 1 calc R P B 3
C29 C 0.1618(4) 0.7327(4) 0.3547(6) 0.0448(18) Uani 0.570(14) 1 d D P B 3
H29 H 0.085357 0.738510 0.365922 0.054 Uiso 0.570(14) 1 calc R P B 3
C30 C 0.1976(5) 0.6990(4) 0.2625(7) 0.0436(14) Uani 0.570(14) 1 d D P B 3
H30 H 0.144994 0.679525 0.213334 0.052 Uiso 0.570(14) 1 calc R P B 3
C31 C 0.3127(5) 0.6937(3) 0.2421(6) 0.0360(11) Uani 0.570(14) 1 d D P B 3
H31 H 0.338051 0.670019 0.181105 0.043 Uiso 0.570(14) 1 calc R P B 3
C27A C 0.3587(4) 0.7785(5) 0.4000(4) 0.0426(13) Uani 0.570(14) 1 d D P B 4
H27A H 0.416741 0.802111 0.435593 0.051 Uiso 0.570(14) 1 calc R P B 4
C28A C 0.2473(4) 0.7949(5) 0.4265(4) 0.0454(17) Uani 0.430(14) 1 d D P B 4
H28A H 0.233096 0.830475 0.473347 0.054 Uiso 0.430(14) 1 calc R P B 4
C29A C 0.1608(7) 0.7580(5) 0.3826(8) 0.0430(18) Uani 0.430(14) 1 d D P B 4
H29A H 0.087252 0.765500 0.403668 0.052 Uiso 0.430(14) 1 calc R P B 4
C30A C 0.1842(6) 0.7100(4) 0.3074(9) 0.0387(19) Uani 0.430(14) 1 d D P B 4
H30A H 0.125405 0.685736 0.274520 0.046 Uiso 0.430(14) 1 calc R P B 4
C31A C 0.2941(6) 0.6964(4) 0.2786(8) 0.0338(15) Uani 0.430(14) 1 d D P B 4
H31A H 0.303306 0.663310 0.225700 0.041 Uiso 0.430(14) 1 calc R P B 4

loop_
_atom_site_aniso_label
_atom_site_aniso_U_11
_atom_site_aniso_U_22
_atom_site_aniso_U_33
_atom_site_aniso_U_23
_atom_site_aniso_U_13
_atom_site_aniso_U_12
Co1 0.04350(14) 0.01969(11) 0.02271(12) 0.00269(8) -0.00373(9) -0.00075(9)
N1 0.0296(6) 0.0236(5) 0.0256(5) 0.0050(4) 0.0031(4) 0.0017(4)
N2 0.0303(6) 0.0304(6) 0.0218(5) 0.0008(4) -0.0009(4) 0.0056(5)
C1 0.0297(6) 0.0218(6) 0.0227(6) -0.0012(5) 0.0016(5) 0.0039(5)
C2 0.0402(8) 0.0391(8) 0.0378(8) 0.0202(7) -0.0033(6) -0.0027(7)
C3 0.0366(8) 0.0508(9) 0.0289(7) 0.0156(7) -0.0042(6) 0.0008(7)
C4 0.0323(7) 0.0232(6) 0.0333(7) 0.0010(5) 0.0009(6) -0.0044(5)
C8 0.0410(8) 0.0354(8) 0.0290(7) -0.0087(6) -0.0076(6) 0.0039(6)
C9 0.0414(10) 0.0529(11) 0.0774(14) -0.0164(10) -0.0020(9) -0.0086(8)
C10 0.0700(12) 0.0308(8) 0.0582(11) -0.0131(8) -0.0248(9) 0.0050(8)
C11 0.1008(18) 0.0681(14) 0.0313(9) -0.0147(9) -0.0127(10) 0.0003(12)
C12 0.0521(9) 0.0229(7) 0.0297(7) -0.0003(5) 0.0010(6) -0.0042(6)
C13 0.0352(7) 0.0248(7) 0.0338(7) 0.0024(5) 0.0010(6) -0.0012(5)
C14 0.0370(8) 0.0359(8) 0.0476(9) 0.0051(7) -0.0087(7) -0.0044(6)
C15 0.0424(8) 0.0323(8) 0.0443(9) 0.0034(7) 0.0060(7) -0.0052(6)
C16 0.0304(7) 0.0269(7) 0.0258(6) 0.0009(5) 0.0048(5) 0.0022(5)
C17 0.0339(8) 0.0354(9) 0.0795(13) -0.0196(9) -0.0091(8) 0.0093(7)
C18 0.0448(10) 0.0437(10) 0.0835(14) -0.0315(10) -0.0044(9) 0.0046(8)
C19 0.0416(8) 0.0516(10) 0.0351(8) -0.0093(7) 0.0002(6) -0.0098(7)
C20 0.0387(8) 0.0473(9) 0.0369(8) 0.0049(7) -0.0072(6) 0.0037(7)
C21 0.0395(8) 0.0298(7) 0.0343(7) 0.0023(6) -0.0005(6) 0.0072(6)
C22 0.0393(8) 0.0349(8) 0.0619(11) 0.0243(8) -0.0168(7) -0.0086(7)
C23 0.0370(7) 0.0247(6) 0.0234(6) 0.0036(5) 0.0003(5) -0.0008(5)
C24 0.0719(12) 0.0505(10) 0.0255(7) 0.0057(7) 0.0047(7) 0.0323(9)
C25 0.0348(8) 0.0377(8) 0.0579(10) -0.0155(8) 0.0053(7) -0.0028(6)
C26 0.0359(7) 0.0403(8) 0.0272(7) 0.0140(6) -0.0048(6) -0.0054(6)
C5 0.0422(16) 0.0228(13) 0.051(2) -0.0047(12) -0.0040(14) -0.0023(11)
C6 0.0299(13) 0.0375(19) 0.0271(13) 0.0033(12) -0.0009(9) -0.0035(12)
C7 0.048(2) 0.0342(17) 0.0249(13) -0.0052(12) 0.0062(14) -0.0159(15)
C5A 0.071(3) 0.041(2) 0.041(3) -0.018(2) -0.007(2) 0.018(2)
C6A 0.060(3) 0.059(4) 0.033(2) -0.009(2) 0.0072(19) -0.032(3)
C7A 0.049(3) 0.033(2) 0.0262(18) -0.0010(15) -0.0092(19) -0.0090(19)
C27 0.033(2) 0.036(3) 0.026(2) 0.005(2) -0.0044(14) 0.001(2)
C28 0.041(2) 0.067(4) 0.0426(18) -0.001(2) 0.0066(14) 0.008(2)
C29 0.033(2) 0.059(6) 0.042(5) 0.004(3) 0.000(3) -0.002(3)
C30 0.036(2) 0.048(3) 0.046(4) 0.004(3) -0.013(2) -0.0103(18)
C31 0.034(2) 0.040(2) 0.034(3) 0.001(2) -0.0017(18) -0.0085(16)
C27A 0.0404(18) 0.060(4) 0.0270(17) -0.007(2) 0.0019(13) 0.002(2)
C28A 0.044(2) 0.050(4) 0.042(2) -0.012(2) 0.0081(18) 0.010(2)
C29A 0.034(3) 0.056(5) 0.039(4) -0.007(3) 0.005(2) 0.011(3)
C30A 0.037(4) 0.035(4) 0.044(6) -0.005(4) -0.008(4) -0.006(3)
C31A 0.042(3) 0.026(2) 0.034(4) 0.000(3) 0.007(2) 0.0018(18)

loop_
_atom_type_symbol
_atom_type_description
_atom_type_scat_dispersion_real
_atom_type_scat_dispersion_imag
_atom_type_scat_source
C C 0.0181 0.0091 'International Tables Vol C Tables 4.2.6.8 and 6.1.1.4'
H H 0.0000 0.0000 'International Tables Vol C Tables 4.2.6.8 and 6.1.1.4'
Co Co -2.3653 3.6143 'International Tables Vol C Tables 4.2.6.8 and 6.1.1.4'
N N 0.0311 0.0180 'International Tables Vol C Tables 4.2.6.8 and 6.1.1.4'

loop_
_geom_angle_atom_site_label_1
_geom_angle_atom_site_label_2
_geom_angle_atom_site_label_3
_geom_angle
C12 Co1 C1 127.02(6)
C12 Co1 C22 122.64(6)
C22 Co1 C1 110.08(6)
C1 N1 C2 110.91(12)
C1 N1 C4 126.66(11)
C2 N1 C4 122.42(12)
C1 N2 C3 110.63(12)
C1 N2 C8 125.02(12)
C3 N2 C8 124.01(12)
N1 C1 Co1 126.92(10)
N1 C1 N2 104.22(11)
N2 C1 Co1 128.26(10)
N1 C2 H2 126.4
C3 C2 N1 107.11(13)
C3 C2 H2 126.4
N2 C3 H3 126.4
C2 C3 N2 107.13(13)
C2 C3 H3 126.4
N1 C4 C5 105.25(15)
N1 C4 C6 104.67(15)
N1 C4 C5A 109.41(19)
N1 C4 C6A 115.48(19)
N1 C4 C7A 111.78(17)
C5 C4 C6 110.8(2)
C7 C4 N1 109.29(15)
C7 C4 C5 113.5(2)
C7 C4 C6 112.7(2)
C6A C4 C5A 108.7(3)
C6A C4 C7A 107.2(3)
C7A C4 C5A 103.6(3)
N2 C8 C9 107.69(12)
N2 C8 C10 109.84(13)
N2 C8 C11 109.32(15)
C9 C8 C11 110.60(17)
C10 C8 C9 110.08(16)
C10 C8 C11 109.28(15)
C8 C9 H9A 109.5
C8 C9 H9B 109.5
C8 C9 H9C 109.5
H9A C9 H9B 109.5
H9A C9 H9C 109.5
H9B C9 H9C 109.5
C8 C10 H10A 109.5
C8 C10 H10B 109.5
C8 C10 H10C 109.5
H10A C10 H10B 109.5
H10A C10 H10C 109.5
H10B C10 H10C 109.5
C8 C11 H11A 109.5
C8 C11 H11B 109.5
C8 C11 H11C 109.5
H11A C11 H11B 109.5
H11A C11 H11C 109.5
H11B C11 H11C 109.5
Co1 C12 H12A 106.7
Co1 C12 H12B 106.7
H12A C12 H12B 106.6
C13 C12 Co1 122.33(10)
C13 C12 H12A 106.7
C13 C12 H12B 106.7
C12 C13 C15 110.47(12)
C14 C13 C12 107.49(13)
C14 C13 C15 109.06(13)
C16 C13 C12 112.19(12)
C16 C13 C14 111.66(12)
C16 C13 C15 105.96(12)
C13 C14 H14A 109.5
C13 C14 H14B 109.5
C13 C14 H14C 109.5
H14A C14 H14B 109.5
H14A C14 H14C 109.5
H14B C14 H14C 109.5
C13 C15 H15A 109.5
C13 C15 H15B 109.5
C13 C15 H15C 109.5
H15A C15 H15B 109.5
H15A C15 H15C 109.5
H15B C15 H15C 109.5
C17 C16 C13 122.76(13)
C17 C16 C21 116.28(14)
C21 C16 C13 120.89(13)
C16 C17 H17 119.2
C16 C17 C18 121.66(15)
C18 C17 H17 119.2
C17 C18 H18 119.5
C19 C18 C17 120.91(16)
C19 C18 H18 119.5
C18 C19 H19 120.8
C18 C19 C20 118.36(15)
C20 C19 H19 120.8
C19 C20 H20 119.6
C19 C20 C21 120.84(15)
C21 C20 H20 119.6
C16 C21 H21 119.0
C20 C21 C16 121.92(14)
C20 C21 H21 119.0
Co1 C22 H22A 106.6
Co1 C22 H22B 106.6
H22A C22 H22B 106.5
C23 C22 Co1 123.04(11)
C23 C22 H22A 106.6
C23 C22 H22B 106.6
C24 C23 C22 109.85(13)
C24 C23 C26 109.14(12)
C25 C23 C22 109.05(13)
C25 C23 C24 107.56(14)
C25 C23 C26 111.43(12)
C26 C23 C22 109.78(12)
C23 C24 H24A 109.5
C23 C24 H24B 109.5
C23 C24 H24C 109.5
H24A C24 H24B 109.5
H24A C24 H24C 109.5
H24B C24 H24C 109.5
C23 C25 H25A 109.5
C23 C25 H25B 109.5
C23 C25 H25C 109.5
H25A C25 H25B 109.5
H25A C25 H25C 109.5
H25B C25 H25C 109.5
C27 C26 C23 125.9(3)
C27 C26 C31 119.2(5)
C31 C26 C23 113.1(3)
C27A C26 C23 120.6(2)
C31A C26 C23 130.7(4)
C31A C26 C27A 108.7(5)
C4 C5 H5A 109.5
C4 C5 H5B 109.5
C4 C5 H5C 109.5
H5A C5 H5B 109.5
H5A C5 H5C 109.5
H5B C5 H5C 109.5
C4 C6 H6A 109.5
C4 C6 H6B 109.5
C4 C6 H6C 109.5
H6A C6 H6B 109.5
H6A C6 H6C 109.5
H6B C6 H6C 109.5
C4 C7 H7A 109.5
C4 C7 H7B 109.5
C4 C7 H7C 109.5
H7A C7 H7B 109.5
H7A C7 H7C 109.5
H7B C7 H7C 109.5
C4 C5A H5AA 109.5
C4 C5A H5AB 109.5
C4 C5A H5AC 109.5
H5AA C5A H5AB 109.5
H5AA C5A H5AC 109.5
H5AB C5A H5AC 109.5
C4 C6A H6AA 109.5
C4 C6A H6AB 109.5
C4 C6A H6AC 109.5
H6AA C6A H6AB 109.5
H6AA C6A H6AC 109.5
H6AB C6A H6AC 109.5
C4 C7A H7AA 109.5
C4 C7A H7AB 109.5
C4 C7A H7AC 109.5
H7AA C7A H7AB 109.5
H7AA C7A H7AC 109.5
H7AB C7A H7AC 109.5
C26 C27 H27 118.5
C26 C27 C28 123.0(5)
C28 C27 H27 118.5
C27 C28 H28 120.3
C29 C28 C27 119.4(5)
C29 C28 H28 120.3
C28 C29 H29 120.5
C28 C29 C30 119.0(5)
C30 C29 H29 120.5
C29 C30 H30 119.8
C29 C30 C31 120.5(5)
C31 C30 H30 119.8
C26 C31 H31 121.3
C30 C31 C26 117.4(4)
C30 C31 H31 121.3
C26 C27A H27A 117.6
C28A C27A C26 124.7(6)
C28A C27A H27A 117.6
C27A C28A H28A 120.5
C29A C28A C27A 119.0(6)
C29A C28A H28A 120.5
C28A C29A H29A 120.7
C30A C29A C28A 118.7(7)
C30A C29A H29A 120.7
C29A C30A H30A 119.3
C29A C30A C31A 121.3(6)
C31A C30A H30A 119.3
C26 C31A C30A 127.3(6)
C26 C31A H31A 116.3
C30A C31A H31A 116.3

loop_
_geom_bond_atom_site_label_1
_geom_bond_atom_site_label_2
_geom_bond_distance
Co1 C1 2.0582(13)
Co1 C12 2.0431(15)
Co1 C22 2.0435(18)
N1 C1 1.3610(17)
N1 C2 1.3799(18)
N1 C4 1.4922(18)
N2 C1 1.3650(17)
N2 C3 1.3826(19)
N2 C8 1.4908(19)
C2 H2 0.9300
C2 C3 1.338(2)
C3 H3 0.9300
C4 C5 1.513(3)
C4 C6 1.547(3)
C4 C7 1.463(3)
C4 C5A 1.595(4)
C4 C6A 1.508(4)
C4 C7A 1.569(4)
C8 C9 1.524(3)
C8 C10 1.515(2)
C8 C11 1.530(2)
C9 H9A 0.9600
C9 H9B 0.9600
C9 H9C 0.9600
C10 H10A 0.9600
C10 H10B 0.9600
C10 H10C 0.9600
C11 H11A 0.9600
C11 H11B 0.9600
C11 H11C 0.9600
C12 H12A 0.9700
C12 H12B 0.9700
C12 C13 1.547(2)
C13 C14 1.534(2)
C13 C15 1.550(2)
C13 C16 1.530(2)
C14 H14A 0.9600
C14 H14B 0.9600
C14 H14C 0.9600
C15 H15A 0.9600
C15 H15B 0.9600
C15 H15C 0.9600
C16 C17 1.385(2)
C16 C21 1.389(2)
C17 H17 0.9300
C17 C18 1.393(3)
C18 H18 0.9300
C18 C19 1.369(3)
C19 H19 0.9300
C19 C20 1.372(2)
C20 H20 0.9300
C20 C21 1.385(2)
C21 H21 0.9300
C22 H22A 0.9700
C22 H22B 0.9700
C22 C23 1.539(2)
C23 C24 1.5231(19)
C23 C25 1.522(2)
C23 C26 1.536(2)
C24 H24A 0.9600
C24 H24B 0.9600
C24 H24C 0.9600
C25 H25A 0.9600
C25 H25B 0.9600
C25 H25C 0.9600
C26 C27 1.273(6)
C26 C31 1.436(5)
C26 C27A 1.490(6)
C26 C31A 1.363(8)
C5 H5A 0.9600
C5 H5B 0.9600
C5 H5C 0.9600
C6 H6A 0.9600
C6 H6B 0.9600
C6 H6C 0.9600
C7 H7A 0.9600
C7 H7B 0.9600
C7 H7C 0.9600
C5A H5AA 0.9600
C5A H5AB 0.9600
C5A H5AC 0.9600
C6A H6AA 0.9600
C6A H6AB 0.9600
C6A H6AC 0.9600
C7A H7AA 0.9600
C7A H7AB 0.9600
C7A H7AC 0.9600
C27 H27 0.9300
C27 C28 1.386(7)
C28 H28 0.9300
C28 C29 1.369(7)
C29 H29 0.9300
C29 C30 1.374(6)
C30 H30 0.9300
C30 C31 1.402(7)
C31 H31 0.9300
C27A H27A 0.9300
C27A C28A 1.411(7)
C28A H28A 0.9300
C28A C29A 1.362(9)
C29A H29A 0.9300
C29A C30A 1.358(7)
C30A H30A 0.9300
C30A C31A 1.389(8)
C31A H31A 0.9300
